data_4031225
loop_
_publ_author_name
'Bottomley, F.'

_publ_section_title
;
 Reinvestigation of the Crystal and Molecular Structures of
 Pentaamminenitrosylruthenium Trichloride Hydrate and
 trans-Tetra-amminehydroxonitrosylruthenium Dichloride
;
_journal_name_full
;
Journal of the Chemical Society. Dalton Transactions, Inorganic Chemistry 
(1972-)
;
_journal_page_first 1600
_journal_page_last 1605
_journal_volume 1974
_journal_year 1974
_chemical_formula_sum 'Cl3 H17 N6 O2 Ru'
_chemical_name_systematic '(Ru (N H3)5 (N O)) Cl3 (H2 O)'
_space_group_IT_number 33
_symmetry_space_group_name_Hall 'P -2ac -2n'
_symmetry_space_group_name_H-M 'P n 21 a'
_cell_angle_alpha 90
_cell_angle_beta 90
_cell_angle_gamma 90
_cell_formula_units_Z 4
_cell_length_a 11.864
_cell_length_b 6.878
_cell_length_c 14.192
_cell_volume 1158.076
_citation_journal_id_ASTM JCDTBI
_cod_data_source_file Bottomley_JCDTBI_1974_1659.cif
_cod_data_source_block H17Cl3N6O2Ru1
_cod_original_sg_symbol_Hall 'P 2c -2n (-x,z,y)'
_cod_original_formula_sum 'H17 Cl3 N6 O2 Ru1'
_cod_database_code 4031225

loop_
_symmetry_equiv_pos_as_xyz
x,y,z
-x,y+1/2,-z
-x+1/2,y+1/2,z+1/2
x+1/2,y,-z+1/2

loop_
_atom_site_label
_atom_site_type_symbol
_atom_site_fract_x
_atom_site_fract_y
_atom_site_fract_z
_atom_site_occupancy
_atom_site_U_iso_or_equiv
H12 H+1 0.254 0.303 0.283 1 0.0
H16 H+1 0.136 0.103 -0.052 1 0.0
H5 H+1 0.28 -0.048 0.009 1 0.0
N2 N-3 0.3289 0.0507 0.0499 1 0.0
H9 H+1 0.062 -0.002 0.097 1 0.0
H13 H+1 0.371 0.357 0.227 1 0.0
H3 H+1 0.367 -0.02 0.098 1 0.0
N6 N-3 0.1442 0.25 -0.0309 1 0.0
Cl2 Cl-1 0.3833 0.2554 0.4587 1 0.0
N5 N-3 0.3075 0.2449 0.2309 1 0.0
H14 H+1 0.339 0.128 0.247 1 0.0
O2 O-2 0.0873 0.841 0.3803 1 0.0
Cl3 Cl-1 0.0687 0.2559 0.3608 1 0.0
H2 H+1 0.04 0.615 0.38 1 0.0
N1 N+3 0.1327 0.4393 0.1434 1 0.0
O1 O-2 0.0653 0.7268 0.1712 1 0.0
H7 H+1 0.414 0.407 0.047 1 0.0
H4 H+1 0.381 0.115 0.003 1 0.0
N3 N-3 0.3346 0.4704 0.056 1 0.0
H11 H+1 0.164 -0.085 0.165 1 0.0
H15 H+1 0.193 0.317 -0.077 1 0.0
Ru1 Ru+2 0.22075 0.25 0.10195 1 0.0
H8 H+1 0.345 0.571 0.11 1 0.0
H1 H+1 0.04 0.841 0.38 1 0.0
H17 H+1 0.068 0.306 -0.027 1 0.0
H6 H+1 0.311 0.532 -0.001 1 0.0
H10 H+1 0.075 0.078 0.205 1 0.0
Cl1 Cl-1 0.3329 0.7526 0.2372 1 0.0
N4 N-3 0.114 0.0366 0.1472 1 0.0
